data_7208450
loop_
_publ_author_name
'Minkov, Vasily S.'
'Boldyreva, Elena V.'
'Drebushchak, Tatiana N.'
'G\"orbitz, Carl Henrik'

_publ_section_title
;
 Stabilizing structures of cysteine-containing crystals with respect to
 variations of temperature and pressure by immobilizing amino acid side
 chains
;
_journal_issue 18
_journal_name_full CrystEngComm
_journal_page_first 5943
_journal_paper_doi 10.1039/c2ce25241d
_journal_volume 14
_journal_year 2012
_chemical_absolute_configuration rmad
_chemical_formula_moiety 'C3 H8 N O2 S, 0.5(C2 O4)'
_chemical_formula_sum 'C4 H8 N O4 S'
_chemical_formula_weight 166.18
_chemical_name_common 'DL-cysteinium oxalate'
_space_group_IT_number 2
_symmetry_cell_setting triclinic
_symmetry_Int_Tables_number 2
_symmetry_space_group_name_Hall '-P 1'
_symmetry_space_group_name_H-M 'P -1'
_atom_sites_solution_hydrogens geom
_atom_sites_solution_primary direct
_atom_sites_solution_secondary difmap
_audit_creation_method SHELXL-97
_cell_angle_alpha 86.956(4)
_cell_angle_beta 76.887(4)
_cell_angle_gamma 70.227(5)
_cell_formula_units_Z 2
_cell_length_a 5.2672(3)
_cell_length_b 6.6328(4)
_cell_length_c 10.4111(4)
_cell_measurement_temperature 250(2)
_cell_volume 333.24(3)
_computing_structure_refinement 'SHELXL-97 (Sheldrick, 1997)'
_computing_structure_solution 'SHELXS-97 (Sheldrick, 1990)'
_diffrn_ambient_temperature 250(2)
_diffrn_measured_fraction_theta_full 0.997
_diffrn_measured_fraction_theta_max 0.997
_diffrn_radiation_monochromator graphite
_diffrn_radiation_probe x-ray
_diffrn_radiation_source 'fine-focus sealed tube'
_diffrn_radiation_type MoK\a
_diffrn_radiation_wavelength 0.71073
_diffrn_reflns_av_R_equivalents 0.0207
_diffrn_reflns_av_sigmaI/netI 0.0219
_diffrn_reflns_limit_h_max 7
_diffrn_reflns_limit_h_min -7
_diffrn_reflns_limit_k_max 9
_diffrn_reflns_limit_k_min -9
_diffrn_reflns_limit_l_max 14
_diffrn_reflns_limit_l_min -14
_diffrn_reflns_number 5161
_diffrn_reflns_theta_full 30.02
_diffrn_reflns_theta_max 30.02
_diffrn_reflns_theta_min 3.26
_exptl_absorpt_coefficient_mu 0.440
_exptl_absorpt_correction_T_max 0.9133
_exptl_absorpt_correction_T_min 0.8507
_exptl_absorpt_correction_type psi-scan
_exptl_absorpt_process_details 'X-RED (Stoe & Cie, 1997)'
_exptl_crystal_colour colorless
_exptl_crystal_density_diffrn 1.656
_exptl_crystal_density_method 'not measured'
_exptl_crystal_description prism
_exptl_crystal_F_000 174
_exptl_crystal_size_max 0.38
_exptl_crystal_size_mid 0.29
_exptl_crystal_size_min 0.21
_refine_diff_density_max 0.474
_refine_diff_density_min -0.420
_refine_diff_density_rms 0.056
_refine_ls_extinction_method none
_refine_ls_goodness_of_fit_ref 1.080
_refine_ls_hydrogen_treatment mixed
_refine_ls_matrix_type full
_refine_ls_number_parameters 96
_refine_ls_number_reflns 1949
_refine_ls_number_restraints 1
_refine_ls_restrained_S_all 1.080
_refine_ls_R_factor_all 0.0400
_refine_ls_R_factor_gt 0.0342
_refine_ls_shift/su_max 0.000
_refine_ls_shift/su_mean 0.000
_refine_ls_structure_factor_coef Fsqd
_refine_ls_weighting_details 'calc w=1/[\s^2^(Fo^2^)+(0.0532P)^2^+0.1003P] where P=(Fo^2^+2Fc^2^)/3'
_refine_ls_weighting_scheme calc
_refine_ls_wR_factor_gt 0.0979
_refine_ls_wR_factor_ref 0.1004
_reflns_number_gt 1680
_reflns_number_total 1949
_reflns_threshold_expression >2sigma(I)
_cod_data_source_file c2ce25241d.txt
_cod_data_source_block DL-cys_ox_21_250K
_cod_database_code 7208450

loop_
_symmetry_equiv_pos_as_xyz
'x, y, z'
'-x, -y, -z'

loop_
_atom_site_label
_atom_site_type_symbol
_atom_site_fract_x
_atom_site_fract_y
_atom_site_fract_z
_atom_site_U_iso_or_equiv
_atom_site_adp_type
_atom_site_occupancy
_atom_site_symmetry_multiplicity
_atom_site_calc_flag
_atom_site_refinement_flags
C1 C 0.9332(3) 0.8018(2) 0.36603(14) 0.0279(3) Uani 1 1 d .
H11 H 0.8801 0.7012 0.3212 0.033 Uiso 1 1 calc R
H12 H 0.7892 0.8570 0.4460 0.033 Uiso 1 1 calc R
C2 C 0.9496(2) 0.9870(2) 0.27580(12) 0.0202(2) Uani 1 1 d .
H2 H 1.0054 1.0861 0.3221 0.024 Uiso 1 1 calc R
C3 C 0.6685(3) 1.1116(2) 0.24443(12) 0.0204(2) Uani 1 1 d .
C4 C 1.1334(2) 0.41408(19) 0.01376(12) 0.0185(2) Uani 1 1 d .
N1 N 1.1622(2) 0.90936(18) 0.15146(10) 0.0204(2) Uani 1 1 d .
H1N H 1.1552 1.0186 0.0958 0.024 Uiso 1 1 calc R
H2N H 1.1287 0.8048 0.1137 0.024 Uiso 1 1 calc R
H3N H 1.3312 0.8577 0.1698 0.024 Uiso 1 1 calc R
O1 O 0.68716(19) 1.22765(16) 0.14016(10) 0.0260(2) Uani 1 1 d .
H1O H 0.5297 1.2958 0.1292 0.031 Uiso 1 1 calc R
O2 O 0.4547(2) 1.10493(19) 0.31528(12) 0.0347(3) Uani 1 1 d .
O3 O 1.2369(2) 0.47061(16) 0.09795(10) 0.0265(2) Uani 1 1 d .
O4 O 1.22352(19) 0.23812(15) -0.04573(10) 0.0247(2) Uani 1 1 d .
S1 S 1.25955(8) 0.66017(7) 0.41226(4) 0.03711(14) Uani 1 1 d D
H1S H 1.275(4) 0.482(3) 0.397(2) 0.045 Uiso 1 1 d D

loop_
_atom_site_aniso_label
_atom_site_aniso_U_11
_atom_site_aniso_U_22
_atom_site_aniso_U_33
_atom_site_aniso_U_23
_atom_site_aniso_U_13
_atom_site_aniso_U_12
C1 0.0244(6) 0.0296(7) 0.0267(6) 0.0093(5) -0.0065(5) -0.0059(5)
C2 0.0173(5) 0.0221(6) 0.0196(5) 0.0010(4) -0.0050(4) -0.0040(4)
C3 0.0172(5) 0.0192(6) 0.0230(6) -0.0005(4) -0.0050(4) -0.0032(4)
C4 0.0149(5) 0.0169(5) 0.0224(5) 0.0041(4) -0.0045(4) -0.0038(4)
N1 0.0165(4) 0.0201(5) 0.0224(5) 0.0012(4) -0.0039(4) -0.0039(4)
O1 0.0164(4) 0.0284(5) 0.0283(5) 0.0083(4) -0.0065(4) -0.0013(4)
O2 0.0192(5) 0.0415(6) 0.0389(6) 0.0113(5) -0.0029(4) -0.0081(4)
O3 0.0230(4) 0.0231(5) 0.0319(5) -0.0016(4) -0.0143(4) 0.0000(4)
O4 0.0210(4) 0.0177(4) 0.0324(5) -0.0017(4) -0.0074(4) -0.0014(3)
S1 0.0359(2) 0.0358(2) 0.0384(2) 0.01181(16) -0.01926(17) -0.00485(17)

loop_
_atom_type_symbol
_atom_type_description
_atom_type_scat_dispersion_real
_atom_type_scat_dispersion_imag
_atom_type_scat_source
C C 0.0033 0.0016 'International Tables Vol C Tables 4.2.6.8 and 6.1.1.4'
H H 0.0000 0.0000 'International Tables Vol C Tables 4.2.6.8 and 6.1.1.4'
N N 0.0061 0.0033 'International Tables Vol C Tables 4.2.6.8 and 6.1.1.4'
O O 0.0106 0.0060 'International Tables Vol C Tables 4.2.6.8 and 6.1.1.4'
S S 0.1246 0.1234 'International Tables Vol C Tables 4.2.6.8 and 6.1.1.4'

loop_
_geom_angle_atom_site_label_1
_geom_angle_atom_site_label_2
_geom_angle_atom_site_label_3
_geom_angle
_geom_angle_site_symmetry_3
C2 C1 S1 112.33(10) .
C2 C1 H11 109.1 .
S1 C1 H11 109.1 .
C2 C1 H12 109.1 .
S1 C1 H12 109.1 .
H11 C1 H12 107.9 .
N1 C2 C1 110.90(11) .
N1 C2 C3 110.16(10) .
C1 C2 C3 111.41(10) .
N1 C2 H2 108.1 .
C1 C2 H2 108.1 .
C3 C2 H2 108.1 .
O2 C3 O1 125.41(12) .
O2 C3 C2 121.38(12) .
O1 C3 C2 113.14(10) .
O4 C4 O3 126.20(11) .
O4 C4 C4 118.96(13) 2_765
O3 C4 C4 114.84(13) 2_765
C2 N1 H1N 109.5 .
C2 N1 H2N 109.5 .
H1N N1 H2N 109.5 .
C2 N1 H3N 109.5 .
H1N N1 H3N 109.5 .
H2N N1 H3N 109.5 .
C3 O1 H1O 109.5 .
C1 S1 H1S 100.4(10) .

loop_
_geom_bond_atom_site_label_1
_geom_bond_atom_site_label_2
_geom_bond_distance
_geom_bond_site_symmetry_2
C1 C2 1.5202(19) .
C1 S1 1.8176(14) .
C1 H11 0.9800 .
C1 H12 0.9800 .
C2 N1 1.4893(15) .
C2 C3 1.5313(17) .
C2 H2 0.9900 .
C3 O2 1.2114(16) .
C3 O1 1.3018(16) .
C4 O4 1.2408(15) .
C4 O3 1.2634(15) .
C4 C4 1.556(2) 2_765
N1 H1N 0.9000 .
N1 H2N 0.9000 .
N1 H3N 0.9000 .
O1 H1O 0.8300 .
S1 H1S 1.175(15) .

loop_
_geom_hbond_atom_site_label_D
_geom_hbond_atom_site_label_H
_geom_hbond_atom_site_label_A
_geom_hbond_distance_DH
_geom_hbond_distance_HA
_geom_hbond_distance_DA
_geom_hbond_angle_DHA
_geom_hbond_site_symmetry_A
N1 H1N O4 0.90 2.07 2.9621(15) 168.5 1_565
N1 H3N O4 0.90 2.30 2.9989(14) 134.7 2_865
N1 H2N O3 0.90 2.10 2.8691(15) 142.9 .
N1 H2N O1 0.90 2.59 3.0636(14) 113.3 2_775
N1 H2N O4 0.90 2.24 2.9615(14) 137.4 2_765
O1 H1O O3 0.83 1.68 2.4951(13) 169.1 1_465
S1 H1S O2 1.175(15) 2.474(16) 3.6058(14) 161.0(15) 1_645
N1 H3N O2 0.90 2.62 3.1216(17) 116.4 1_655
C2 H2 O2 0.99 2.40 3.1301(17) 130.4 1_655
C1 H12 O2 0.98 2.51 3.4428(19) 159.4 2_676

loop_
_geom_torsion_atom_site_label_1
_geom_torsion_atom_site_label_2
_geom_torsion_atom_site_label_3
_geom_torsion_atom_site_label_4
_geom_torsion
S1 C1 C2 N1 60.10(13)
S1 C1 C2 C3 -176.81(9)
N1 C2 C3 O2 145.32(13)
C1 C2 C3 O2 21.80(17)
N1 C2 C3 O1 -37.47(14)
C1 C2 C3 O1 -160.98(11)
